data_1510353
loop_
_publ_author_name
'Kogachi, M.'
'Ishibata, S.'

_publ_section_title
;
 Effect of additional elements on the axial ratio of the CuAuL1o-type
 ordered alloys
;
_journal_name_full
;
Journal of the Japan Institut of Metals (see: Nihon Kinzoku Gakkai-Shi)
;
_journal_page_first 912
_journal_page_last 917
_journal_volume 47
_journal_year 1983
_chemical_formula_sum 'Au1.8 Cu2 Ni0.2'
_chemical_name_systematic '(Au9 Cu10 Ni)0.2'
_space_group_IT_number 123
_symmetry_space_group_name_Hall '-P 4 2'
_symmetry_space_group_name_H-M 'P 4/m m m'
_cell_angle_alpha 90
_cell_angle_beta 90
_cell_angle_gamma 90
_cell_formula_units_Z 1
_cell_length_a 3.88
_cell_length_b 3.88
_cell_length_c 3.7
_cell_volume 55.701
_citation_journal_id_ASTM NIKGAV
_cod_data_source_file gold_427.cif
_cod_data_source_block Au1.8Cu2Ni0.2
_cod_original_cell_volume 55.70128
_cod_database_code 1510353

loop_
_symmetry_equiv_pos_as_xyz
x,y,z
-y,x,z
-x,-y,z
y,-x,z
x,-y,-z
y,x,-z
-x,y,-z
-y,-x,-z
-x,-y,-z
y,-x,-z
x,y,-z
-y,x,-z
-x,y,z
-y,-x,z
x,-y,z
y,x,z

loop_
_atom_site_label
_atom_site_type_symbol
_atom_site_fract_x
_atom_site_fract_y
_atom_site_fract_z
_atom_site_occupancy
_atom_site_U_iso_or_equiv
Au2 Au 0.5 0.5 0 0.9 0.0
Ni1 Ni 0 0 0 0.1 0.0
Ni2 Ni 0.5 0.5 0 0.1 0.0
Cu1 Cu 0 0.5 0.5 1 0.0
Au1 Au 0 0 0 0.9 0.0
